data_4038570
loop_
_publ_author_name
'Bonepally, Karunakar Reddy'
'Takahashi, Norihito'
'Matsuoka, Naoya'
'Koi, Hikari'
'Mizoguchi, Haruki'
'Hiruma, Takahisa'
'Ochiai, Kyohei'
'Suzuki, Shun'
'Yamagishi, Yutaka'
'Oikawa, Hideaki'
'Ishiyama, Aki'
'Hokari, Rei'
'Iwatsuki, Masato'
'Otoguro, Kazuhiko'
'Omura, Satoshi'
'Kato, Nobutaka'
'Oguri, Hiroki'

_publ_section_title
;
 Rapid and Systematic Exploration of Chemical Space Relevant to
 Artemisinins: Anti-malarial Activities of Skeletally Diversified
 Tetracyclic Peroxides and 6-Aza-artemisinins.
;
_journal_name_full 'The Journal of organic chemistry'
_journal_paper_doi 10.1021/acs.joc.0c01017
_journal_year 2020
_chemical_compound_source synthetic
_chemical_formula_moiety 'C33 H55 N O5 Si'
_chemical_formula_sum 'C33 H55 N O5 Si'
_chemical_formula_weight 573.89
_chemical_name_common 'Vinylsilane Syn'
_chemical_name_systematic 'Vinylsilane Intermediate'
_space_group_IT_number 2
_space_group_name_Hall '-P 1'
_space_group_name_H-M_alt 'P -1'
_symmetry_cell_setting triclinic
_symmetry_Int_Tables_number 2
_symmetry_space_group_name_Hall '-P 1'
_symmetry_space_group_name_H-M 'P -1'
_atom_sites_solution_hydrogens geom
_atom_sites_solution_primary direct
_atom_sites_solution_secondary difmap
_audit_block_doi 10.5517/ccdc.csd.cc1mqbpc
_audit_update_record
;
2016-10-21 deposited with the CCDC.	2020-04-28 downloaded from the CCDC.
;
_cell_angle_alpha 70.634(5)
_cell_angle_beta 87.276(6)
_cell_angle_gamma 86.347(6)
_cell_formula_units_Z 2
_cell_length_a 9.1976(8)
_cell_length_b 13.8881(12)
_cell_length_c 14.2470(13)
_cell_measurement_reflns_used 14483
_cell_measurement_temperature 293
_cell_measurement_theta_max 27.55
_cell_measurement_theta_min 3.03
_cell_volume 1712.7(3)
_computing_cell_refinement 'CrystalClear-SM Auto 2.0 r15'
_computing_data_collection 'CrystalClear-SM Auto 2.0 r15 (Rigaku, 2011)'
_computing_data_reduction 'CrystalClear-SM Auto 2.0 r15'
_computing_molecular_graphics 'CrystalStructure 4.0'
_computing_publication_material 'CrystalStructure 4.0 (Rigaku, 2010)'
_computing_structure_refinement 'CRYSTALS (Carruthers, et al., 1999)'
_computing_structure_solution 'SIR92 (Altomare, et al., 1994)'
_diffrn_ambient_temperature 293
_diffrn_detector_area_resol_mean 6.849
_diffrn_measured_fraction_theta_full 0.996
_diffrn_measured_fraction_theta_max 0.996
_diffrn_measurement_device_type 'Rigaku XtaLAB mini'
_diffrn_measurement_method \w
_diffrn_radiation_type 'Mo K\a'
_diffrn_radiation_wavelength 0.71075
_diffrn_reflns_av_R_equivalents 0.0395
_diffrn_reflns_limit_h_max 11
_diffrn_reflns_limit_h_min -11
_diffrn_reflns_limit_k_max 18
_diffrn_reflns_limit_k_min -17
_diffrn_reflns_limit_l_max 18
_diffrn_reflns_limit_l_min -18
_diffrn_reflns_number 17822
_diffrn_reflns_theta_full 27.49
_diffrn_reflns_theta_max 27.48
_diffrn_standards_number 0
_exptl_absorpt_coefficient_mu 0.106
_exptl_absorpt_correction_T_max 0.939
_exptl_absorpt_correction_T_min 0.768
_exptl_absorpt_correction_type multi-scan
_exptl_absorpt_process_details 'REQAB (Rigaku, 1998)'
_exptl_crystal_colour Colorless
_exptl_crystal_density_diffrn 1.113
_exptl_crystal_density_method 'not measured'
_exptl_crystal_description Prism
_exptl_crystal_F_000 628.00
_exptl_crystal_size_max 0.600
_exptl_crystal_size_mid 0.600
_exptl_crystal_size_min 0.600
_refine_diff_density_max 0.432
_refine_diff_density_min -0.422
_refine_ls_extinction_method none
_refine_ls_goodness_of_fit_ref 1.028
_refine_ls_hydrogen_treatment constr
_refine_ls_number_parameters 416
_refine_ls_number_reflns 7805
_refine_ls_R_factor_gt 0.0591
_refine_ls_shift/su_max 0.000
_refine_ls_structure_factor_coef Fsqd
_refine_ls_weighting_details 'w = 1/[0.0030Fo^2^ + 1.0000\s(Fo^2^)]/(4Fo^2^)'
_refine_ls_weighting_scheme calc
_refine_ls_wR_factor_ref 0.1875
_reflns_number_gt 5059
_reflns_number_total 7805
_reflns_threshold_expression F^2^>2.0\s(F^2^)
_cod_data_source_file jo0c01017_si_003.cif
_cod_data_source_block User-defined_CCDC1
_cod_database_code 4038570

loop_
_symmetry_equiv_pos_site_id
_symmetry_equiv_pos_as_xyz
1 +X,+Y,+Z
2 -X,-Y,-Z

loop_
_atom_site_label
_atom_site_type_symbol
_atom_site_fract_x
_atom_site_fract_y
_atom_site_fract_z
_atom_site_U_iso_or_equiv
_atom_site_adp_type
_atom_site_occupancy
_atom_site_symmetry_multiplicity
_atom_site_calc_flag
_atom_site_refinement_flags
_atom_site_disorder_assembly
_atom_site_disorder_group
Si1 Si 0.33310(7) 0.52870(5) 0.78949(5) 0.03620(19) Uani 1.0 2 d . . .
O2 O 1.00483(15) 0.82253(11) 0.71010(11) 0.0286(4) Uani 1.0 2 d . . .
O3 O 0.96307(15) 0.37205(11) 0.71288(12) 0.0334(5) Uani 1.0 2 d . . .
O4 O 0.72686(15) 0.31703(11) 0.72193(12) 0.0316(4) Uani 1.0 2 d . . .
O5 O 0.56711(17) 1.01183(12) 0.09393(11) 0.0350(5) Uani 1.0 2 d . . .
O6 O 0.84603(18) 0.86373(13) 0.81797(13) 0.0433(6) Uani 1.0 2 d . . .
N7 N 0.65275(19) 0.68895(13) 0.53319(13) 0.0274(5) Uani 1.0 2 d . . .
C8 C 0.5767(2) 0.66387(15) 0.71112(15) 0.0238(5) Uani 1.0 2 d . . .
C9 C 0.6626(3) 0.75279(15) 0.71366(16) 0.0270(6) Uani 1.0 2 d . . .
C10 C 0.5471(3) 0.94805(16) 0.18979(15) 0.0270(6) Uani 1.0 2 d . . .
C11 C 0.8074(3) 0.71625(16) 0.77080(16) 0.0296(6) Uani 1.0 2 d . . .
C12 C 0.6870(3) 0.82616(16) 0.60762(17) 0.0313(6) Uani 1.0 2 d . . .
C13 C 0.4616(3) 0.63305(17) 0.77261(16) 0.0307(6) Uani 1.0 2 d . . .
C14 C 0.7558(3) 0.53647(16) 0.66727(17) 0.0321(6) Uani 1.0 2 d . . .
C15 C 0.6270(3) 0.61369(15) 0.63351(15) 0.0254(6) Uani 1.0 2 d . . .
C16 C 0.5280(3) 0.80666(16) 0.38280(16) 0.0272(6) Uani 1.0 2 d . . .
C17 C 0.8442(3) 0.36242(16) 0.65721(16) 0.0274(6) Uani 1.0 2 d . . .
C18 C 0.7654(3) 0.22124(17) 0.79517(19) 0.0388(7) Uani 1.0 2 d . . .
C19 C 0.5132(3) 0.72987(17) 0.48602(16) 0.0302(6) Uani 1.0 2 d . . .
C20 C 0.6302(3) 0.85628(17) 0.21488(16) 0.0310(6) Uani 1.0 2 d . . .
C21 C 0.8858(3) 0.80866(16) 0.77045(16) 0.0287(6) Uani 1.0 2 d . . .
C22 C 0.7464(3) 0.76945(16) 0.53780(16) 0.0300(6) Uani 1.0 2 d . . .
C23 C 1.1031(3) 0.90548(17) 0.70098(18) 0.0347(7) Uani 1.0 2 d . . .
C24 C 0.7858(3) 0.47027(17) 0.60022(17) 0.0347(7) Uani 1.0 2 d . . .
C25 C 0.4465(3) 0.89866(16) 0.35680(17) 0.0303(6) Uani 1.0 2 d . . .
C26 C 0.6205(3) 0.78660(17) 0.31075(17) 0.0333(6) Uani 1.0 2 d . . .
C27 C 0.4542(3) 0.96950(16) 0.26015(16) 0.0312(6) Uani 1.0 2 d . . .
C28 C 0.4779(3) 1.10441(18) 0.06278(18) 0.0411(7) Uani 1.0 2 d . . .
C29 C 0.8901(3) 0.23048(17) 0.85828(18) 0.0392(7) Uani 1.0 2 d . . .
C30 C 0.8902(3) 0.30254(18) 0.58707(19) 0.0428(8) Uani 1.0 2 d . . .
C31 C 1.0122(3) 0.27832(19) 0.7857(2) 0.0404(7) Uani 1.0 2 d . . .
C32 C 0.4230(3) 0.4012(2) 0.8529(3) 0.0538(9) Uani 1.0 2 d . . .
C33 C 0.7798(3) 0.6498(2) 0.87832(19) 0.0440(7) Uani 1.0 2 d . . .
C34 C 0.8423(4) 0.2955(2) 0.9224(2) 0.0491(8) Uani 1.0 2 d . . .
C35 C 1.1687(3) 0.8886(3) 0.8004(3) 0.0598(10) Uani 1.0 2 d . . .
C36 C 1.2186(3) 0.8901(3) 0.6268(3) 0.0584(9) Uani 1.0 2 d . . .
C37 C 1.0220(4) 1.0079(2) 0.6599(3) 0.0601(9) Uani 1.0 2 d . . .
C38 C 0.1812(3) 0.5547(3) 0.8692(3) 0.0648(10) Uani 1.0 2 d . . .
C39 C 0.9415(4) 0.1226(2) 0.9244(3) 0.0661(10) Uani 1.0 2 d . . .
C40 C 0.2559(5) 0.5312(4) 0.6706(3) 0.1039(15) Uani 1.0 2 d . . .
H1 H 0.6050 0.7877 0.7460 0.0327 Uiso 1.0 2 calc R . .
H2 H 0.8895 0.6835 0.7329 0.0352 Uiso 1.0 2 calc R . .
H3 H 0.7459 0.8771 0.6024 0.0354 Uiso 1.0 2 calc R . .
H4 H 0.5969 0.8551 0.5814 0.0354 Uiso 1.0 2 calc R . .
H5 H 0.8429 0.5740 0.6662 0.0382 Uiso 1.0 2 calc R . .
H6 H 0.5489 0.5706 0.6345 0.0299 Uiso 1.0 2 calc R . .
H7 H 0.6865 0.2034 0.8389 0.0439 Uiso 1.0 2 calc R . .
H8 H 0.8095 0.1714 0.7499 0.0449 Uiso 1.0 2 calc R . .
H9 H 0.4472 0.7565 0.5289 0.0351 Uiso 1.0 2 calc R . .
H10 H 0.4722 0.6655 0.4919 0.0354 Uiso 1.0 2 calc R . .
H11 H 0.6884 0.8447 0.1624 0.0378 Uiso 1.0 2 calc R . .
H12 H 0.8451 0.7313 0.5628 0.0332 Uiso 1.0 2 calc R . .
H13 H 0.7551 0.8223 0.4648 0.0335 Uiso 1.0 2 calc R . .
H14 H 0.8591 0.4993 0.5560 0.0410 Uiso 1.0 2 calc R . .
H15 H 0.6811 0.4663 0.5630 0.0410 Uiso 1.0 2 calc R . .
H16 H 0.3820 0.9080 0.4167 0.0360 Uiso 1.0 2 calc R . .
H17 H 0.3927 1.0312 0.2525 0.0376 Uiso 1.0 2 calc R . .
H18 H 0.5001 1.1436 0.0950 0.0476 Uiso 1.0 2 calc R . .
H19 H 0.5241 1.1406 -0.0190 0.0475 Uiso 1.0 2 calc R . .
H20 H 0.3651 1.0936 0.0640 0.0478 Uiso 1.0 2 calc R . .
H21 H 0.9028 0.2294 0.6140 0.0519 Uiso 1.0 2 calc R . .
H22 H 1.0518 0.2338 0.7488 0.0478 Uiso 1.0 2 calc R . .
H23 H 0.7184 0.6819 0.9129 0.0498 Uiso 1.0 2 calc R . .
H24 H 0.7373 0.6039 0.8769 0.0496 Uiso 1.0 2 calc R . .
H25 H 0.8353 0.3705 0.8813 0.0586 Uiso 1.0 2 calc R . .
H26 H 0.9173 0.2975 0.9573 0.0582 Uiso 1.0 2 calc R . .
H27 H 1.1026 0.9239 0.8410 0.0737 Uiso 1.0 2 calc R . .
H28 H 1.2890 0.9431 0.6054 0.0676 Uiso 1.0 2 calc R . .
H29 H 1.0611 1.0559 0.6494 0.0681 Uiso 1.0 2 calc R . .
H30 H 0.2170 0.5497 0.9293 0.0697 Uiso 1.0 2 calc R . .
H31 H 0.4423 0.6704 0.8156 0.0365 Uiso 1.0 2 calc R . .
H32 H 0.7357 0.4913 0.7353 0.0380 Uiso 1.0 2 calc R . .
H33 H 0.6765 0.7255 0.3264 0.0396 Uiso 1.0 2 calc R . .
H34 H 0.9845 0.3254 0.5551 0.0524 Uiso 1.0 2 calc R . .
H35 H 0.8169 0.3155 0.5361 0.0521 Uiso 1.0 2 calc R . .
H36 H 1.0913 0.2956 0.8201 0.0478 Uiso 1.0 2 calc R . .
H37 H 0.4748 0.3752 0.8038 0.0643 Uiso 1.0 2 calc R . .
H38 H 0.4926 0.4082 0.9000 0.0644 Uiso 1.0 2 calc R . .
H39 H 0.3496 0.3534 0.8890 0.0643 Uiso 1.0 2 calc R . .
H40 H 0.8745 0.6323 0.9102 0.0494 Uiso 1.0 2 calc R . .
H41 H 0.7517 0.2682 0.9573 0.0591 Uiso 1.0 2 calc R . .
H42 H 1.2653 0.9168 0.7906 0.0738 Uiso 1.0 2 calc R . .
H43 H 1.1776 0.8150 0.8366 0.0739 Uiso 1.0 2 calc R . .
H44 H 1.1716 0.8890 0.5668 0.0677 Uiso 1.0 2 calc R . .
H45 H 1.2737 0.8250 0.6565 0.0675 Uiso 1.0 2 calc R . .
H46 H 0.9425 1.0131 0.7066 0.0684 Uiso 1.0 2 calc R . .
H47 H 0.9814 1.0128 0.5960 0.0683 Uiso 1.0 2 calc R . .
H48 H 0.1075 0.5043 0.8774 0.0698 Uiso 1.0 2 calc R . .
H49 H 0.1381 0.6235 0.8367 0.0697 Uiso 1.0 2 calc R . .
H50 H 0.9696 0.0803 0.8829 0.0750 Uiso 1.0 2 calc R . .
H51 H 1.0255 0.1277 0.9620 0.0749 Uiso 1.0 2 calc R . .
H52 H 0.8624 0.0912 0.9709 0.0749 Uiso 1.0 2 calc R . .
H53 H 0.2179 0.4646 0.6781 0.1194 Uiso 1.0 2 calc R . .
H54 H 0.1765 0.5840 0.6531 0.1197 Uiso 1.0 2 calc R . .
H55 H 0.3316 0.5471 0.6177 0.1197 Uiso 1.0 2 calc R . .

loop_
_atom_site_aniso_label
_atom_site_aniso_U_11
_atom_site_aniso_U_22
_atom_site_aniso_U_33
_atom_site_aniso_U_12
_atom_site_aniso_U_13
_atom_site_aniso_U_23
Si1 0.0313(4) 0.0390(4) 0.0327(4) -0.0125(3) 0.0027(3) -0.0027(3)
O2 0.0245(8) 0.0307(8) 0.0317(9) -0.0030(6) 0.0028(7) -0.0118(7)
O3 0.0247(8) 0.0277(9) 0.0449(10) -0.0024(6) -0.0027(7) -0.0077(7)
O4 0.0250(8) 0.0284(8) 0.0388(9) -0.0020(6) -0.0007(7) -0.0075(7)
O5 0.0401(9) 0.0373(9) 0.0244(8) 0.0069(7) -0.0020(7) -0.0074(7)
O6 0.0420(10) 0.0466(11) 0.0523(11) -0.0072(8) 0.0126(9) -0.0322(9)
N7 0.0279(9) 0.0237(10) 0.0262(10) 0.0001(7) -0.0001(8) -0.0026(8)
C8 0.0199(10) 0.0208(10) 0.0283(11) 0.0004(8) -0.0017(8) -0.0047(9)
C9 0.0242(11) 0.0223(11) 0.0357(13) 0.0017(8) -0.0025(9) -0.0115(9)
C10 0.0266(11) 0.0293(12) 0.0260(11) -0.0021(9) -0.0071(9) -0.0092(9)
C11 0.0250(11) 0.0280(12) 0.0346(12) -0.0019(9) -0.0016(10) -0.0086(10)
C12 0.0293(11) 0.0195(11) 0.0399(13) -0.0048(9) -0.0049(10) -0.0016(9)
C13 0.0277(11) 0.0333(13) 0.0308(12) -0.0016(9) 0.0017(10) -0.0107(10)
C14 0.0381(13) 0.0234(11) 0.0337(13) 0.0059(9) -0.0030(10) -0.0090(9)
C15 0.0302(11) 0.0191(10) 0.0258(11) -0.0032(8) 0.0034(9) -0.0061(8)
C16 0.0258(11) 0.0262(11) 0.0301(12) -0.0009(9) -0.0051(9) -0.0096(9)
C17 0.0275(11) 0.0235(11) 0.0314(12) 0.0006(9) 0.0028(9) -0.0101(9)
C18 0.0424(14) 0.0268(12) 0.0415(14) -0.0068(10) 0.0065(11) -0.0039(10)
C19 0.0271(11) 0.0277(12) 0.0327(12) -0.0023(9) -0.0003(10) -0.0056(10)
C20 0.0304(12) 0.0352(13) 0.0287(12) 0.0078(10) -0.0016(10) -0.0141(10)
C21 0.0246(11) 0.0313(12) 0.0298(12) 0.0018(9) -0.0023(9) -0.0098(10)
C22 0.0248(11) 0.0295(12) 0.0286(12) -0.0035(9) 0.0004(9) -0.0001(9)
C23 0.0294(12) 0.0298(13) 0.0415(14) -0.0079(10) 0.0008(11) -0.0060(10)
C24 0.0442(14) 0.0250(12) 0.0328(13) 0.0049(10) 0.0029(11) -0.0086(10)
C25 0.0333(12) 0.0269(12) 0.0299(12) 0.0007(9) 0.0013(10) -0.0091(9)
C26 0.0344(12) 0.0303(12) 0.0342(13) 0.0095(10) -0.0042(10) -0.0110(10)
C27 0.0333(12) 0.0265(12) 0.0338(13) 0.0045(9) -0.0008(10) -0.0110(10)
C28 0.0514(15) 0.0332(13) 0.0344(13) 0.0079(11) -0.0046(12) -0.0067(10)
C29 0.0494(15) 0.0264(12) 0.0364(14) 0.0081(11) -0.0050(12) -0.0043(10)
C30 0.0547(16) 0.0326(13) 0.0419(15) 0.0091(12) 0.0024(12) -0.0158(11)
C31 0.0325(13) 0.0383(14) 0.0483(15) 0.0103(11) -0.0095(11) -0.0126(11)
C32 0.0461(16) 0.0394(15) 0.074(2) -0.0083(12) 0.0198(15) -0.0177(14)
C33 0.0373(14) 0.0438(15) 0.0425(15) -0.0079(11) -0.0089(12) -0.0008(12)
C34 0.0618(18) 0.0430(16) 0.0414(15) 0.0052(13) -0.0053(13) -0.0132(12)
C35 0.0486(17) 0.068(2) 0.067(2) -0.0221(15) -0.0142(15) -0.0231(17)
C36 0.0437(16) 0.0610(19) 0.064(2) -0.0112(14) 0.0203(15) -0.0131(16)
C37 0.0615(19) 0.0312(15) 0.077(3) -0.0046(13) 0.0110(17) -0.0054(14)
C38 0.0354(15) 0.0480(17) 0.090(3) 0.0001(13) 0.0215(16) 0.0020(16)
C39 0.097(3) 0.0384(16) 0.0516(18) 0.0211(16) -0.0107(18) -0.0034(13)
C40 0.108(3) 0.138(4) 0.053(2) -0.096(3) -0.019(2) 0.005(3)

loop_
_atom_type_symbol
_atom_type_description
_atom_type_scat_dispersion_real
_atom_type_scat_dispersion_imag
_atom_type_scat_source
Si Si 0.0817 0.0704
;
International Tables for Crystallography
(1992, Vol. C, Tables 4.2.6.8 and 6.1.1.4)
;
O O 0.0106 0.0060
;
International Tables for Crystallography
(1992, Vol. C, Tables 4.2.6.8 and 6.1.1.4)
;
N N 0.0061 0.0033
;
International Tables for Crystallography
(1992, Vol. C, Tables 4.2.6.8 and 6.1.1.4)
;
C C 0.0033 0.0016
;
International Tables for Crystallography
(1992, Vol. C, Tables 4.2.6.8 and 6.1.1.4)
;
H H 0.0000 0.0000
;
International Tables for Crystallography
(1992, Vol. C, Table 6.1.1.4)
;

loop_
_citation_id
_citation_doi
_citation_year
1 10.1021/acs.orglett.8b01987 2018

loop_
_geom_angle_atom_site_label_1
_geom_angle_atom_site_label_2
_geom_angle_atom_site_label_3
_geom_angle
_geom_angle_publ_flag
_geom_angle_site_symmetry_1
_geom_angle_site_symmetry_2
_geom_angle_site_symmetry_3
C13 Si1 C32 110.93(12) yes . . .
C13 Si1 C38 105.14(14) yes . . .
C13 Si1 C40 112.79(15) yes . . .
C32 Si1 C38 109.79(14) yes . . .
C32 Si1 C40 110.15(19) yes . . .
C38 Si1 C40 107.85(17) yes . . .
C21 O2 C23 121.4(2) yes . . .
C17 O3 C31 114.12(18) yes . . .
C17 O4 C18 114.24(16) yes . . .
C10 O5 C28 117.31(18) yes . . .
C15 N7 C19 110.17(16) yes . . .
C15 N7 C22 111.12(18) yes . . .
C19 N7 C22 112.90(17) yes . . .
C9 C8 C13 121.2(3) yes . . .
C9 C8 C15 116.46(17) yes . . .
C13 C8 C15 122.3(2) yes . . .
C8 C9 C11 112.15(16) yes . . .
C8 C9 C12 109.8(2) yes . . .
C11 C9 C12 112.78(17) yes . . .
O5 C10 C20 115.2(2) yes . . .
O5 C10 C27 124.93(19) yes . . .
C20 C10 C27 119.87(18) yes . . .
C9 C11 C21 108.94(16) yes . . .
C9 C11 C33 111.92(17) yes . . .
C21 C11 C33 108.6(2) yes . . .
C9 C12 C22 111.51(18) yes . . .
Si1 C13 C8 132.5(2) yes . . .
C15 C14 C24 112.8(2) yes . . .
N7 C15 C8 112.94(17) yes . . .
N7 C15 C14 112.46(17) yes . . .
C8 C15 C14 112.89(18) yes . . .
C19 C16 C25 120.5(2) yes . . .
C19 C16 C26 121.34(19) yes . . .
C25 C16 C26 118.18(19) yes . . .
O3 C17 O4 110.43(17) yes . . .
O3 C17 C24 107.09(19) yes . . .
O3 C17 C30 111.47(18) yes . . .
O4 C17 C24 104.68(17) yes . . .
O4 C17 C30 111.3(2) yes . . .
C24 C17 C30 111.56(19) yes . . .
O4 C18 C29 111.49(19) yes . . .
N7 C19 C16 114.15(17) yes . . .
C10 C20 C26 120.1(3) yes . . .
O2 C21 O6 124.1(2) yes . . .
O2 C21 C11 111.5(2) yes . . .
O6 C21 C11 124.36(19) yes . . .
N7 C22 C12 113.77(17) yes . . .
O2 C23 C35 109.15(19) yes . . .
O2 C23 C36 102.1(3) yes . . .
O2 C23 C37 110.01(19) yes . . .
C35 C23 C36 110.7(2) yes . . .
C35 C23 C37 113.3(3) yes . . .
C36 C23 C37 111.0(2) yes . . .
C14 C24 C17 112.74(19) yes . . .
C16 C25 C27 121.5(3) yes . . .
C16 C26 C20 121.0(2) yes . . .
C10 C27 C25 119.3(2) yes . . .
C18 C29 C31 106.2(2) yes . . .
C18 C29 C34 111.1(3) yes . . .
C18 C29 C39 108.8(3) yes . . .
C31 C29 C34 111.1(3) yes . . .
C31 C29 C39 109.4(3) yes . . .
C34 C29 C39 110.1(3) yes . . .
O3 C31 C29 111.53(19) yes . . .

loop_
_geom_bond_atom_site_label_1
_geom_bond_atom_site_label_2
_geom_bond_distance
_geom_bond_publ_flag
_geom_bond_site_symmetry_1
_geom_bond_site_symmetry_2
Si1 C13 1.875(3) yes . .
Si1 C32 1.859(3) yes . .
Si1 C38 1.851(4) yes . .
Si1 C40 1.857(4) yes . .
O2 C21 1.343(3) yes . .
O2 C23 1.477(3) yes . .
O3 C17 1.419(3) yes . .
O3 C31 1.431(3) yes . .
O4 C17 1.421(3) yes . .
O4 C18 1.428(3) yes . .
O5 C10 1.371(3) yes . .
O5 C28 1.430(3) yes . .
O6 C21 1.209(4) yes . .
N7 C15 1.483(3) yes . .
N7 C19 1.469(3) yes . .
N7 C22 1.474(3) yes . .
C8 C9 1.519(4) yes . .
C8 C13 1.339(3) yes . .
C8 C15 1.531(4) yes . .
C9 C11 1.561(3) yes . .
C9 C12 1.532(3) yes . .
C10 C20 1.392(3) yes . .
C10 C27 1.381(4) yes . .
C11 C21 1.510(4) yes . .
C11 C33 1.522(3) yes . .
C12 C22 1.524(4) yes . .
C14 C15 1.528(3) yes . .
C14 C24 1.536(4) yes . .
C16 C19 1.509(3) yes . .
C16 C25 1.387(3) yes . .
C16 C26 1.390(4) yes . .
C17 C24 1.524(3) yes . .
C17 C30 1.528(4) yes . .
C18 C29 1.527(4) yes . .
C20 C26 1.390(3) yes . .
C23 C35 1.506(5) yes . .
C23 C36 1.519(4) yes . .
C23 C37 1.509(4) yes . .
C25 C27 1.404(3) yes . .
C29 C31 1.517(4) yes . .
C29 C34 1.517(5) yes . .
C29 C39 1.540(4) yes . .
